data_4130911
loop_
_publ_author_name
'Yang, Deng-Tao'
'Mellerup, Soren K.'
'Peng, Jin-Bao'
'Wang, Xiang'
'Li, Quan-Song'
'Wang, Suning'

_publ_section_title
;
 Substituent Directed Phototransformations of BN-Heterocycles: Elimination
 vs Isomerization via Selective B-C Bond Cleavage.
;
_journal_issue 36
_journal_name_full 'Journal of the American Chemical Society'
_journal_page_first 11513
_journal_page_last 11516
_journal_paper_doi 10.1021/jacs.6b07899
_journal_volume 138
_journal_year 2016
_chemical_formula_sum 'C30 H14 B F18 N'
_chemical_formula_weight 741.23
_space_group_IT_number 2
_space_group_name_Hall '-P 1'
_space_group_name_H-M_alt 'P -1'
_symmetry_cell_setting triclinic
_symmetry_space_group_name_H-M 'P -1'
_atom_sites_solution_hydrogens geom
_atom_sites_solution_primary direct
_atom_sites_solution_secondary difmap
_audit_creation_method SHELXL-97
_cell_angle_alpha 76.622(3)
_cell_angle_beta 67.526(3)
_cell_angle_gamma 70.094(3)
_cell_formula_units_Z 2
_cell_length_a 10.8184(6)
_cell_length_b 11.8123(6)
_cell_length_c 12.9256(6)
_cell_measurement_reflns_used 7539
_cell_measurement_temperature 296(2)
_cell_measurement_theta_max 26.89
_cell_measurement_theta_min 2.24
_cell_volume 1425.35(13)
_computing_cell_refinement 'Bruker SAINT'
_computing_data_collection 'Bruker APEX2'
_computing_data_reduction 'Bruker SAINT'
_computing_molecular_graphics 'Bruker SHELXTL'
_computing_publication_material 'Bruker SHELXTL'
_computing_structure_refinement 'SHELXL-97 (Sheldrick, 1997)'
_computing_structure_solution 'SHELXS-97 (Sheldrick, 1990)'
_diffrn_ambient_temperature 296(2)
_diffrn_measured_fraction_theta_full 0.992
_diffrn_measured_fraction_theta_max 0.992
_diffrn_measurement_device_type 'Bruker APEX-II CCD'
_diffrn_measurement_method '\f and \w scans'
_diffrn_radiation_monochromator graphite
_diffrn_radiation_source 'fine-focus sealed tube'
_diffrn_radiation_type MoK\a
_diffrn_radiation_wavelength 0.71073
_diffrn_reflns_av_R_equivalents 0.0293
_diffrn_reflns_av_sigmaI/netI 0.0276
_diffrn_reflns_limit_h_max 12
_diffrn_reflns_limit_h_min -13
_diffrn_reflns_limit_k_max 15
_diffrn_reflns_limit_k_min -15
_diffrn_reflns_limit_l_max 16
_diffrn_reflns_limit_l_min -16
_diffrn_reflns_number 23859
_diffrn_reflns_theta_full 27.15
_diffrn_reflns_theta_max 27.15
_diffrn_reflns_theta_min 1.72
_diffrn_standards_number 0
_exptl_absorpt_coefficient_mu 0.183
_exptl_absorpt_correction_T_max 0.9909
_exptl_absorpt_correction_T_min 0.9642
_exptl_absorpt_correction_type multi-scan
_exptl_crystal_colour colourless
_exptl_crystal_density_diffrn 1.727
_exptl_crystal_density_method 'not measured'
_exptl_crystal_description plate
_exptl_crystal_F_000 736
_exptl_crystal_size_max 0.20
_exptl_crystal_size_mid 0.15
_exptl_crystal_size_min 0.05
_refine_diff_density_max 0.265
_refine_diff_density_min -0.239
_refine_diff_density_rms 0.040
_refine_ls_extinction_method none
_refine_ls_goodness_of_fit_ref 1.041
_refine_ls_hydrogen_treatment constr
_refine_ls_matrix_type full
_refine_ls_number_parameters 505
_refine_ls_number_reflns 6275
_refine_ls_number_restraints 0
_refine_ls_restrained_S_all 1.041
_refine_ls_R_factor_all 0.0546
_refine_ls_R_factor_gt 0.0393
_refine_ls_shift/su_max 0.001
_refine_ls_shift/su_mean 0.000
_refine_ls_structure_factor_coef Fsqd
_refine_ls_weighting_details 'calc w=1/[\s^2^(Fo^2^)+(0.0480P)^2^+0.4400P] where P=(Fo^2^+2Fc^2^)/3'
_refine_ls_weighting_scheme calc
_refine_ls_wR_factor_gt 0.0972
_refine_ls_wR_factor_ref 0.1070
_reflns_number_gt 4833
_reflns_number_total 6275
_reflns_threshold_expression >2sigma(I)
_cod_data_source_file ja6b07899_si_004.cif
_cod_data_source_block jb4
_cod_depositor_comments
;
The following automatic conversions were performed:

data item '_symmetry_cell_setting' value 'Triclinic' was changed to
'triclinic' in accordance with the
/home/saulius/struct/COD-crude-data/automatic-downloads/DataCite-retrospective/ACS/depositions/lib/dictionaries/cif_core.dic
dictionary named 'cif_core.dic' version 2.4.2 last updated on
2011-04-26.

Automatic conversion script
Id: cif_fix_values 6909 2019-04-08 15:41:33Z antanas 
;
_cod_original_sg_symbol_H-M P-1
_cod_database_code 4130911

loop_
_symmetry_equiv_pos_as_xyz
'x, y, z'
'-x, -y, -z'

loop_
_atom_site_label
_atom_site_type_symbol
_atom_site_fract_x
_atom_site_fract_y
_atom_site_fract_z
_atom_site_U_iso_or_equiv
_atom_site_adp_type
_atom_site_occupancy
_atom_site_symmetry_multiplicity
_atom_site_calc_flag
_atom_site_refinement_flags
_atom_site_disorder_assembly
_atom_site_disorder_group
B1 B 0.1484(2) 0.22781(16) 0.70974(15) 0.0324(4) Uani 1 1 d . . .
N1 N 0.19578(15) 0.21732(11) 0.57523(11) 0.0329(3) Uani 1 1 d . . .
F1 F -0.03917(15) -0.07671(12) 0.75408(14) 0.0822(5) Uani 1 1 d . . .
F2 F 0.12730(13) -0.00022(9) 0.65354(10) 0.0562(3) Uani 1 1 d . . .
F3 F 0.11312(14) -0.08118(10) 0.82322(11) 0.0672(4) Uani 1 1 d . . .
F4 F -0.04671(11) 0.47041(9) 0.66831(9) 0.0445(3) Uani 1 1 d . . .
F5 F -0.10065(12) 0.49619(9) 0.84168(10) 0.0499(3) Uani 1 1 d . . .
F6 F -0.25963(11) 0.52282(9) 0.77147(11) 0.0570(3) Uani 1 1 d . . .
F7 F -0.4064(3) 0.1511(3) 1.11486(18) 0.0665(7) Uani 0.80 1 d P A 1
F8 F -0.4591(4) 0.0966(3) 0.9988(3) 0.0865(14) Uani 0.80 1 d P A 1
F9 F -0.5215(2) 0.2825(2) 1.0216(4) 0.0905(10) Uani 0.80 1 d P A 1
F7A F -0.462(2) 0.239(3) 1.0904(17) 0.181(11) Uani 0.20 1 d P A 2
F8A F -0.4234(17) 0.0762(11) 1.040(2) 0.174(12) Uani 0.20 1 d P A 2
F9A F -0.5135(9) 0.2243(18) 0.9633(8) 0.101(4) Uani 0.20 1 d P A 2
F10 F 0.02794(13) 0.34181(10) 1.03751(8) 0.0552(3) Uani 1 1 d . . .
F11 F 0.03919(11) 0.20311(9) 0.95197(8) 0.0433(3) Uani 1 1 d . . .
F12 F 0.21182(12) 0.19235(10) 0.99908(9) 0.0536(3) Uani 1 1 d . . .
F13 F 0.17024(12) 0.43991(9) 0.50021(8) 0.0480(3) Uani 1 1 d . . .
F14 F 0.37579(12) 0.44359(12) 0.46808(9) 0.0635(4) Uani 1 1 d . . .
F15 F 0.20252(14) 0.59746(9) 0.52022(9) 0.0563(3) Uani 1 1 d . . .
F16 F 0.4208(2) 0.51986(18) 0.9061(2) 0.0604(6) Uani 0.80 1 d P B 1
F17 F 0.26172(18) 0.67169(16) 0.8762(2) 0.0668(5) Uani 0.80 1 d P B 1
F18 F 0.4531(3) 0.6192(3) 0.74331(15) 0.0800(7) Uani 0.80 1 d P B 1
F16A F 0.3302(14) 0.6820(7) 0.7732(10) 0.083(3) Uani 0.20 1 d P B 2
F17A F 0.4947(9) 0.5257(10) 0.7824(9) 0.089(3) Uani 0.20 1 d P B 2
F18A F 0.3317(14) 0.5673(12) 0.9260(6) 0.093(4) Uani 0.20 1 d P B 2
C1 C 0.26611(18) 0.11209(14) 0.74680(14) 0.0361(4) Uani 1 1 d . . .
H1A H 0.2489 0.1062 0.8270 0.043 Uiso 1 1 calc R . .
H1B H 0.2616 0.0374 0.7311 0.043 Uiso 1 1 calc R . .
C2 C 0.40726(18) 0.13077(14) 0.68109(14) 0.0365(4) Uani 1 1 d . . .
C3 C 0.5056(2) 0.11937(16) 0.72935(17) 0.0455(5) Uani 1 1 d . . .
H3A H 0.4848 0.0999 0.8069 0.055 Uiso 1 1 calc R . .
C4 C 0.6346(2) 0.13646(19) 0.66386(19) 0.0525(5) Uani 1 1 d . . .
H4A H 0.6993 0.1296 0.6977 0.063 Uiso 1 1 calc R . .
C5 C 0.6675(2) 0.16372(18) 0.54843(19) 0.0536(5) Uani 1 1 d . . .
H5A H 0.7549 0.1736 0.5043 0.064 Uiso 1 1 calc R . .
C6 C 0.5707(2) 0.17618(16) 0.49886(16) 0.0450(5) Uani 1 1 d . . .
H6A H 0.5930 0.1946 0.4211 0.054 Uiso 1 1 calc R . .
C7 C 0.43946(18) 0.16134(14) 0.56442(14) 0.0360(4) Uani 1 1 d . . .
C8 C 0.33383(18) 0.17932(14) 0.51228(14) 0.0349(4) Uani 1 1 d . . .
C9 C 0.3701(2) 0.16092(15) 0.40068(14) 0.0422(4) Uani 1 1 d . . .
H9A H 0.4636 0.1339 0.3581 0.051 Uiso 1 1 calc R . .
C10 C 0.2701(2) 0.18190(17) 0.35250(15) 0.0479(5) Uani 1 1 d . . .
H10A H 0.2954 0.1691 0.2779 0.057 Uiso 1 1 calc R . .
C11 C 0.1318(2) 0.22221(16) 0.41600(15) 0.0449(4) Uani 1 1 d . . .
H11A H 0.0622 0.2384 0.3848 0.054 Uiso 1 1 calc R . .
C12 C 0.0990(2) 0.23795(15) 0.52651(14) 0.0382(4) Uani 1 1 d . . .
H12A H 0.0055 0.2641 0.5696 0.046 Uiso 1 1 calc R . .
C13 C -0.01685(18) 0.22005(14) 0.76982(13) 0.0319(3) Uani 1 1 d . . .
C14 C -0.05326(19) 0.10832(14) 0.80304(14) 0.0363(4) Uani 1 1 d . . .
C15 C -0.18016(19) 0.09680(15) 0.88080(15) 0.0390(4) Uani 1 1 d . . .
H15A H -0.1953 0.0206 0.9035 0.047 Uiso 1 1 calc R . .
C16 C -0.28403(18) 0.19650(15) 0.92492(14) 0.0358(4) Uani 1 1 d . A .
C17 C -0.26243(18) 0.30894(15) 0.88358(14) 0.0344(4) Uani 1 1 d . . .
H17A H -0.3346 0.3781 0.9064 0.041 Uiso 1 1 calc R . .
C18 C -0.13412(17) 0.32045(14) 0.80811(13) 0.0315(3) Uani 1 1 d . . .
C19 C -0.13349(18) 0.45133(15) 0.77216(15) 0.0382(4) Uani 1 1 d . . .
C20 C -0.4184(2) 0.18301(18) 1.01277(17) 0.0452(4) Uani 1 1 d . . .
C21 C 0.0386(2) -0.01105(17) 0.75850(18) 0.0514(5) Uani 1 1 d . . .
C22 C 0.18154(16) 0.34499(13) 0.73806(12) 0.0291(3) Uani 1 1 d . . .
C23 C 0.23871(16) 0.43640(13) 0.66036(13) 0.0303(3) Uani 1 1 d . . .
C24 C 0.29877(17) 0.50703(14) 0.68897(13) 0.0333(4) Uani 1 1 d . . .
H24A H 0.3394 0.5621 0.6338 0.040 Uiso 1 1 calc R . .
C25 C 0.29924(17) 0.49704(15) 0.79661(14) 0.0347(4) Uani 1 1 d . B .
C26 C 0.23464(17) 0.41786(15) 0.87760(13) 0.0345(4) Uani 1 1 d . . .
H26A H 0.2289 0.4133 0.9520 0.041 Uiso 1 1 calc R . .
C27 C 0.17801(17) 0.34468(14) 0.84989(13) 0.0313(3) Uani 1 1 d . . .
C28 C 0.11322(19) 0.26971(15) 0.95708(14) 0.0371(4) Uani 1 1 d . . .
C29 C 0.24532(18) 0.47597(14) 0.53855(14) 0.0343(4) Uani 1 1 d . . .
C30 C 0.3590(2) 0.57579(17) 0.82770(15) 0.0419(4) Uani 1 1 d . . .

loop_
_atom_site_aniso_label
_atom_site_aniso_U_11
_atom_site_aniso_U_22
_atom_site_aniso_U_33
_atom_site_aniso_U_23
_atom_site_aniso_U_13
_atom_site_aniso_U_12
B1 0.0346(10) 0.0276(8) 0.0256(8) -0.0020(7) -0.0026(8) -0.0067(7)
N1 0.0343(8) 0.0271(6) 0.0297(7) -0.0033(5) -0.0043(6) -0.0065(6)
F1 0.0743(9) 0.0552(7) 0.1118(12) -0.0427(8) 0.0069(8) -0.0331(7)
F2 0.0632(8) 0.0399(6) 0.0522(7) -0.0190(5) 0.0026(6) -0.0141(5)
F3 0.0628(8) 0.0320(5) 0.0704(8) 0.0079(5) -0.0014(7) -0.0019(5)
F4 0.0416(6) 0.0393(5) 0.0431(6) 0.0109(4) -0.0114(5) -0.0131(5)
F5 0.0516(7) 0.0369(5) 0.0594(7) -0.0173(5) -0.0106(5) -0.0113(5)
F6 0.0345(6) 0.0361(5) 0.0831(9) 0.0067(5) -0.0158(6) -0.0018(5)
F7 0.0561(13) 0.1029(18) 0.0349(9) 0.0044(12) -0.0025(9) -0.0380(13)
F8 0.084(2) 0.126(4) 0.0714(14) -0.0364(19) 0.0084(13) -0.080(3)
F9 0.0348(11) 0.0687(13) 0.112(3) 0.0231(15) 0.0068(14) -0.0038(10)
F7A 0.130(15) 0.32(2) 0.136(14) -0.191(17) 0.108(10) -0.177(16)
F8A 0.068(8) 0.045(6) 0.29(3) 0.057(12) 0.029(11) -0.023(5)
F9A 0.031(4) 0.171(13) 0.074(6) 0.009(7) -0.008(4) -0.024(6)
F10 0.0617(7) 0.0594(7) 0.0303(5) -0.0116(5) 0.0110(5) -0.0254(6)
F11 0.0486(6) 0.0507(6) 0.0289(5) 0.0039(4) -0.0059(5) -0.0255(5)
F12 0.0559(7) 0.0574(7) 0.0444(6) 0.0200(5) -0.0226(5) -0.0223(6)
F13 0.0701(8) 0.0471(6) 0.0354(5) 0.0090(4) -0.0237(5) -0.0287(6)
F14 0.0449(7) 0.0925(9) 0.0277(5) 0.0007(6) 0.0042(5) -0.0117(6)
F15 0.0941(10) 0.0295(5) 0.0509(7) 0.0079(4) -0.0381(7) -0.0165(5)
F16 0.0715(13) 0.0531(10) 0.0742(16) -0.0039(9) -0.0462(13) -0.0160(10)
F17 0.0554(10) 0.0474(9) 0.1073(16) -0.0357(10) -0.0335(11) -0.0014(8)
F18 0.0985(18) 0.127(2) 0.0397(9) -0.0112(11) 0.0009(11) -0.0891(17)
F16A 0.137(9) 0.050(4) 0.104(7) 0.014(4) -0.074(7) -0.055(5)
F17A 0.063(5) 0.117(7) 0.111(8) -0.018(6) -0.022(5) -0.057(5)
F18A 0.143(10) 0.149(11) 0.026(3) -0.018(5) -0.009(6) -0.104(9)
C1 0.0377(10) 0.0293(8) 0.0303(8) -0.0014(6) -0.0043(7) -0.0054(7)
C2 0.0365(10) 0.0251(7) 0.0371(9) -0.0053(6) -0.0073(7) 0.0000(7)
C3 0.0440(11) 0.0404(9) 0.0457(10) -0.0096(8) -0.0143(9) -0.0017(8)
C4 0.0404(11) 0.0534(11) 0.0639(13) -0.0173(10) -0.0161(10) -0.0077(9)
C5 0.0383(11) 0.0491(11) 0.0641(14) -0.0148(10) -0.0020(10) -0.0127(9)
C6 0.0407(11) 0.0383(9) 0.0422(10) -0.0078(8) 0.0004(8) -0.0086(8)
C7 0.0346(9) 0.0261(7) 0.0362(9) -0.0062(6) -0.0026(7) -0.0037(7)
C8 0.0382(10) 0.0251(7) 0.0300(8) -0.0032(6) -0.0007(7) -0.0072(7)
C9 0.0465(11) 0.0367(9) 0.0303(9) -0.0072(7) -0.0003(8) -0.0075(8)
C10 0.0638(14) 0.0414(10) 0.0311(9) -0.0092(7) -0.0075(9) -0.0120(9)
C11 0.0550(12) 0.0416(10) 0.0382(10) -0.0055(8) -0.0164(9) -0.0122(9)
C12 0.0402(10) 0.0353(8) 0.0339(9) -0.0034(7) -0.0079(8) -0.0098(7)
C13 0.0360(9) 0.0291(7) 0.0261(8) -0.0029(6) -0.0066(7) -0.0082(7)
C14 0.0394(10) 0.0302(8) 0.0353(9) -0.0048(7) -0.0076(8) -0.0096(7)
C15 0.0434(10) 0.0340(8) 0.0392(9) 0.0002(7) -0.0107(8) -0.0167(8)
C16 0.0337(9) 0.0425(9) 0.0307(8) -0.0015(7) -0.0077(7) -0.0154(7)
C17 0.0319(9) 0.0363(8) 0.0319(8) -0.0051(7) -0.0089(7) -0.0070(7)
C18 0.0340(9) 0.0302(8) 0.0283(8) -0.0027(6) -0.0087(7) -0.0090(7)
C19 0.0331(9) 0.0311(8) 0.0437(10) -0.0026(7) -0.0097(8) -0.0053(7)
C20 0.0385(11) 0.0496(11) 0.0461(11) 0.0000(9) -0.0103(9) -0.0185(9)
C21 0.0528(12) 0.0327(9) 0.0579(12) -0.0098(8) -0.0004(10) -0.0162(9)
C22 0.0246(8) 0.0271(7) 0.0257(7) -0.0023(6) -0.0023(6) -0.0024(6)
C23 0.0275(8) 0.0282(7) 0.0251(7) -0.0029(6) -0.0019(6) -0.0036(6)
C24 0.0304(9) 0.0326(8) 0.0288(8) -0.0008(6) -0.0021(7) -0.0096(7)
C25 0.0298(9) 0.0361(8) 0.0317(8) -0.0058(7) -0.0041(7) -0.0072(7)
C26 0.0341(9) 0.0367(8) 0.0246(8) -0.0037(6) -0.0045(7) -0.0060(7)
C27 0.0270(8) 0.0290(7) 0.0270(8) -0.0026(6) -0.0018(6) -0.0033(6)
C28 0.0386(10) 0.0389(9) 0.0271(8) -0.0002(7) -0.0055(7) -0.0114(7)
C29 0.0371(9) 0.0303(8) 0.0288(8) -0.0009(6) -0.0045(7) -0.0106(7)
C30 0.0383(11) 0.0485(10) 0.0374(10) -0.0032(8) -0.0087(8) -0.0160(8)

loop_
_atom_type_symbol
_atom_type_description
_atom_type_scat_dispersion_real
_atom_type_scat_dispersion_imag
_atom_type_scat_source
C C 0.0033 0.0016 'International Tables Vol C Tables 4.2.6.8 and 6.1.1.4'
H H 0.0000 0.0000 'International Tables Vol C Tables 4.2.6.8 and 6.1.1.4'
N N 0.0061 0.0033 'International Tables Vol C Tables 4.2.6.8 and 6.1.1.4'
B B 0.0013 0.0007 'International Tables Vol C Tables 4.2.6.8 and 6.1.1.4'
F F 0.0171 0.0103 'International Tables Vol C Tables 4.2.6.8 and 6.1.1.4'

loop_
_geom_angle_atom_site_label_1
_geom_angle_atom_site_label_2
_geom_angle_atom_site_label_3
_geom_angle
N1 B1 C1 101.15(12)
N1 B1 C13 107.81(14)
C1 B1 C13 115.58(13)
N1 B1 C22 114.18(13)
C1 B1 C22 101.34(14)
C13 B1 C22 115.91(12)
C12 N1 C8 118.90(14)
C12 N1 B1 120.18(14)
C8 N1 B1 120.76(14)
C2 C1 B1 108.45(13)
C2 C1 H1A 110.0
B1 C1 H1A 110.0
C2 C1 H1B 110.0
B1 C1 H1B 110.0
H1A C1 H1B 108.4
C3 C2 C7 118.92(17)
C3 C2 C1 123.74(16)
C7 C2 C1 117.35(16)
C2 C3 C4 120.93(19)
C2 C3 H3A 119.5
C4 C3 H3A 119.5
C5 C4 C3 120.1(2)
C5 C4 H4A 119.9
C3 C4 H4A 119.9
C6 C5 C4 119.85(19)
C6 C5 H5A 120.1
C4 C5 H5A 120.1
C5 C6 C7 120.46(18)
C5 C6 H6A 119.8
C7 C6 H6A 119.8
C6 C7 C2 119.71(18)
C6 C7 C8 120.62(16)
C2 C7 C8 119.66(16)
N1 C8 C9 119.24(17)
N1 C8 C7 118.79(14)
C9 C8 C7 121.96(16)
C10 C9 C8 121.11(17)
C10 C9 H9A 119.4
C8 C9 H9A 119.4
C9 C10 C11 119.11(17)
C9 C10 H10A 120.4
C11 C10 H10A 120.4
C12 C11 C10 118.54(19)
C12 C11 H11A 120.7
C10 C11 H11A 120.7
N1 C12 C11 123.09(17)
N1 C12 H12A 118.5
C11 C12 H12A 118.5
C18 C13 C14 111.86(15)
C18 C13 B1 124.31(14)
C14 C13 B1 123.26(14)
C15 C14 C13 123.36(15)
C15 C14 C21 111.34(15)
C13 C14 C21 125.30(16)
C16 C15 C14 120.97(16)
C16 C15 H15A 119.5
C14 C15 H15A 119.5
C17 C16 C15 118.13(16)
C17 C16 C20 121.03(16)
C15 C16 C20 120.81(16)
C16 C17 C18 120.78(15)
C16 C17 H17A 119.6
C18 C17 H17A 119.6
C17 C18 C13 123.70(15)
C17 C18 C19 112.18(14)
C13 C18 C19 124.12(15)
F4 C19 F6 105.57(14)
F4 C19 F5 107.35(14)
F6 C19 F5 105.62(14)
F4 C19 C18 113.40(14)
F6 C19 C18 111.22(15)
F5 C19 C18 113.10(14)
F7A C20 F8A 113.4(14)
F7A C20 F9 57.9(16)
F8A C20 F9 128.6(8)
F7A C20 F8 129.1(7)
F8A C20 F8 32.8(13)
F9 C20 F8 108.2(3)
F7A C20 F9A 105.1(14)
F8A C20 F9A 98.9(11)
F9 C20 F9A 49.3(7)
F8 C20 F9A 67.3(9)
F7A C20 F7 49.1(17)
F8A C20 F7 73.9(14)
F9 C20 F7 105.0(2)
F8 C20 F7 104.1(2)
F9A C20 F7 140.8(4)
F7A C20 C16 116.9(5)
F8A C20 C16 113.6(8)
F9 C20 C16 114.11(18)
F8 C20 C16 113.2(2)
F9A C20 C16 106.8(4)
F7 C20 C16 111.39(18)
F3 C21 F2 107.30(17)
F3 C21 F1 105.68(16)
F2 C21 F1 104.87(17)
F3 C21 C14 113.31(17)
F2 C21 C14 114.40(15)
F1 C21 C14 110.59(17)
C23 C22 C27 112.34(14)
C23 C22 B1 128.24(13)
C27 C22 B1 118.35(13)
C24 C23 C22 122.91(15)
C24 C23 C29 108.36(14)
C22 C23 C29 128.73(15)
C25 C24 C23 121.47(15)
C25 C24 H24A 119.3
C23 C24 H24A 119.3
C24 C25 C26 118.19(16)
C24 C25 C30 121.27(15)
C26 C25 C30 120.41(15)
C25 C26 C27 120.96(15)
C25 C26 H26A 119.5
C27 C26 H26A 119.5
C26 C27 C22 123.72(15)
C26 C27 C28 108.19(14)
C22 C27 C28 128.08(15)
F11 C28 F10 105.73(14)
F11 C28 F12 105.77(14)
F10 C28 F12 105.46(14)
F11 C28 C27 118.16(14)
F10 C28 C27 110.11(14)
F12 C28 C27 110.75(14)
F13 C29 F14 105.96(13)
F13 C29 F15 104.01(14)
F14 C29 F15 105.70(14)
F13 C29 C23 118.81(14)
F14 C29 C23 111.40(14)
F15 C29 C23 109.98(13)
F18A C30 F16A 118.8(8)
F18A C30 F18 131.6(5)
F16A C30 F18 56.8(6)
F18A C30 F17A 108.3(8)
F16A C30 F17A 106.9(7)
F18 C30 F17A 50.1(5)
F18A C30 F17 65.6(7)
F16A C30 F17 56.9(6)
F18 C30 F17 106.3(2)
F17A C30 F17 145.0(4)
F18A C30 F16 41.3(7)
F16A C30 F16 138.2(4)
F18 C30 F16 105.4(2)
F17A C30 F16 67.5(5)
F17 C30 F16 102.79(18)
F18A C30 C25 111.5(4)
F16A C30 C25 108.3(3)
F18 C30 C25 115.03(16)
F17A C30 C25 101.6(4)
F17 C30 C25 112.81(16)
F16 C30 C25 113.47(17)

loop_
_geom_bond_atom_site_label_1
_geom_bond_atom_site_label_2
_geom_bond_distance
B1 N1 1.636(2)
B1 C1 1.642(2)
B1 C13 1.681(3)
B1 C22 1.689(2)
N1 C12 1.346(2)
N1 C8 1.370(2)
F1 C21 1.347(2)
F2 C21 1.336(2)
F3 C21 1.333(3)
F4 C19 1.332(2)
F5 C19 1.344(2)
F6 C19 1.340(2)
F7 C20 1.329(3)
F8 C20 1.312(3)
F9 C20 1.308(3)
F7A C20 1.180(8)
F8A C20 1.243(12)
F9A C20 1.313(9)
F10 C28 1.3412(19)
F11 C28 1.326(2)
F12 C28 1.348(2)
F13 C29 1.314(2)
F14 C29 1.334(2)
F15 C29 1.3431(18)
F16 C30 1.348(3)
F17 C30 1.340(2)
F18 C30 1.318(3)
F16A C30 1.288(7)
F17A C30 1.327(9)
F18A C30 1.178(7)
C1 C2 1.501(2)
C1 H1A 0.9700
C1 H1B 0.9700
C2 C3 1.382(3)
C2 C7 1.399(2)
C3 C4 1.384(3)
C3 H3A 0.9300
C4 C5 1.381(3)
C4 H4A 0.9300
C5 C6 1.376(3)
C5 H5A 0.9300
C6 C7 1.395(3)
C6 H6A 0.9300
C7 C8 1.470(3)
C8 C9 1.392(2)
C9 C10 1.371(3)
C9 H9A 0.9300
C10 C11 1.377(3)
C10 H10A 0.9300
C11 C12 1.375(2)
C11 H11A 0.9300
C12 H12A 0.9300
C13 C18 1.424(2)
C13 C14 1.430(2)
C14 C15 1.387(3)
C14 C21 1.514(2)
C15 C16 1.376(2)
C15 H15A 0.9300
C16 C17 1.375(2)
C16 C20 1.496(3)
C17 C18 1.389(2)
C17 H17A 0.9300
C18 C19 1.510(2)
C22 C23 1.427(2)
C22 C27 1.430(2)
C23 C24 1.397(2)
C23 C29 1.516(2)
C24 C25 1.371(2)
C24 H24A 0.9300
C25 C26 1.375(2)
C25 C30 1.492(3)
C26 C27 1.387(2)
C26 H26A 0.9300
C27 C28 1.519(2)

loop_
_geom_torsion_atom_site_label_1
_geom_torsion_atom_site_label_2
_geom_torsion_atom_site_label_3
_geom_torsion_atom_site_label_4
_geom_torsion
C1 B1 N1 C12 139.82(14)
C13 B1 N1 C12 18.11(18)
C22 B1 N1 C12 -112.23(17)
C1 B1 N1 C8 -35.57(18)
C13 B1 N1 C8 -157.27(13)
C22 B1 N1 C8 72.38(18)
N1 B1 C1 C2 60.92(16)
C13 B1 C1 C2 177.02(14)
C22 B1 C1 C2 -56.81(15)
B1 C1 C2 C3 130.86(16)
B1 C1 C2 C7 -49.19(18)
C7 C2 C3 C4 -0.7(3)
C1 C2 C3 C4 179.26(16)
C2 C3 C4 C5 -0.9(3)
C3 C4 C5 C6 1.3(3)
C4 C5 C6 C7 -0.1(3)
C5 C6 C7 C2 -1.5(3)
C5 C6 C7 C8 177.56(16)
C3 C2 C7 C6 1.9(2)
C1 C2 C7 C6 -178.09(15)
C3 C2 C7 C8 -177.22(15)
C1 C2 C7 C8 2.8(2)
C12 N1 C8 C9 -1.2(2)
B1 N1 C8 C9 174.23(14)
C12 N1 C8 C7 177.69(14)
B1 N1 C8 C7 -6.9(2)
C6 C7 C8 N1 -151.29(15)
C2 C7 C8 N1 27.8(2)
C6 C7 C8 C9 27.6(2)
C2 C7 C8 C9 -153.35(15)
N1 C8 C9 C10 1.0(2)
C7 C8 C9 C10 -177.89(16)
C8 C9 C10 C11 0.2(3)
C9 C10 C11 C12 -1.1(3)
C8 N1 C12 C11 0.3(2)
B1 N1 C12 C11 -175.18(15)
C10 C11 C12 N1 0.9(3)
N1 B1 C13 C18 -107.36(16)
C1 B1 C13 C18 140.37(16)
C22 B1 C13 C18 22.0(2)
N1 B1 C13 C14 82.03(18)
C1 B1 C13 C14 -30.2(2)
C22 B1 C13 C14 -148.60(15)
C18 C13 C14 C15 -11.6(2)
B1 C13 C14 C15 160.06(17)
C18 C13 C14 C21 167.82(18)
B1 C13 C14 C21 -20.5(3)
C13 C14 C15 C16 4.9(3)
C21 C14 C15 C16 -174.55(18)
C14 C15 C16 C17 4.7(3)
C14 C15 C16 C20 -177.15(17)
C15 C16 C17 C18 -6.6(3)
C20 C16 C17 C18 175.34(16)
C16 C17 C18 C13 -1.2(3)
C16 C17 C18 C19 179.15(16)
C14 C13 C18 C17 9.7(2)
B1 C13 C18 C17 -161.80(16)
C14 C13 C18 C19 -170.61(16)
B1 C13 C18 C19 17.8(2)
C17 C18 C19 F4 -149.91(15)
C13 C18 C19 F4 30.4(2)
C17 C18 C19 F6 -31.1(2)
C13 C18 C19 F6 149.21(16)
C17 C18 C19 F5 87.55(18)
C13 C18 C19 F5 -92.13(19)
C17 C16 C20 F7A -46(2)
C15 C16 C20 F7A 136(2)
C17 C16 C20 F8A 178.7(16)
C15 C16 C20 F8A 0.6(16)
C17 C16 C20 F9 18.4(4)
C15 C16 C20 F9 -159.6(3)
C17 C16 C20 F8 142.8(3)
C15 C16 C20 F8 -35.3(3)
C17 C16 C20 F9A 70.8(10)
C15 C16 C20 F9A -107.3(10)
C17 C16 C20 F7 -100.3(2)
C15 C16 C20 F7 81.7(3)
C15 C14 C21 F3 -85.8(2)
C13 C14 C21 F3 94.7(2)
C15 C14 C21 F2 150.73(18)
C13 C14 C21 F2 -28.7(3)
C15 C14 C21 F1 32.6(2)
C13 C14 C21 F1 -146.88(18)
N1 B1 C22 C23 3.0(2)
C1 B1 C22 C23 110.85(17)
C13 B1 C22 C23 -123.20(17)
N1 B1 C22 C27 -164.17(14)
C1 B1 C22 C27 -56.34(17)
C13 B1 C22 C27 69.61(19)
C27 C22 C23 C24 7.0(2)
B1 C22 C23 C24 -160.83(15)
C27 C22 C23 C29 -172.22(15)
B1 C22 C23 C29 20.0(3)
C22 C23 C24 C25 -3.7(2)
C29 C23 C24 C25 175.61(15)
C23 C24 C25 C26 -2.1(2)
C23 C24 C25 C30 -177.79(15)
C24 C25 C26 C27 3.9(2)
C30 C25 C26 C27 179.63(15)
C25 C26 C27 C22 0.0(2)
C25 C26 C27 C28 -179.24(15)
C23 C22 C27 C26 -5.2(2)
B1 C22 C27 C26 163.95(15)
C23 C22 C27 C28 173.87(15)
B1 C22 C27 C28 -17.0(2)
C26 C27 C28 F11 172.54(14)
C22 C27 C28 F11 -6.6(2)
C26 C27 C28 F10 50.97(19)
C22 C27 C28 F10 -128.20(17)
C26 C27 C28 F12 -65.29(17)
C22 C27 C28 F12 115.54(18)
C24 C23 C29 F13 -166.21(14)
C22 C23 C29 F13 13.1(2)
C24 C23 C29 F14 70.24(17)
C22 C23 C29 F14 -110.45(18)
C24 C23 C29 F15 -46.61(18)
C22 C23 C29 F15 132.70(16)
C24 C25 C30 F18A 169.4(8)
C26 C25 C30 F18A -6.2(8)
C24 C25 C30 F16A 36.9(7)
C26 C25 C30 F16A -138.7(7)
C24 C25 C30 F18 -24.3(3)
C26 C25 C30 F18 160.1(2)
C24 C25 C30 F17A -75.5(6)
C26 C25 C30 F17A 108.9(6)
C24 C25 C30 F17 97.8(2)
C26 C25 C30 F17 -77.8(2)
C24 C25 C30 F16 -145.80(19)
C26 C25 C30 F16 38.6(3)
